data_7206920
loop_
_publ_author_name
'Nayak, Susanta K.'
'Reddy, M. Kishore'
'Chopra, Deepak'
'Guru Row, Tayur N.'

_publ_section_title
;
 Evaluation of the role of disordered organic fluorine in crystal packing:
 insights from halogen substituted benzanilides
;
_journal_issue 1
_journal_name_full CrystEngComm
_journal_page_first 200
_journal_paper_doi 10.1039/c1ce05441d
_journal_volume 14
_journal_year 2012
_chemical_formula_moiety 'C13 H9 F I N O'
_chemical_formula_sum 'C13 H9 F I N O'
_chemical_formula_weight 341.11
_chemical_name_common 2-iodo-N-(3-fluorophenyl)benzamide
_chemical_name_systematic
;
2-iodo-N-(3-fluorophenyl)benzamide
;
_space_group_IT_number 2
_symmetry_cell_setting triclinic
_symmetry_Int_Tables_number 2
_symmetry_space_group_name_Hall '-P 1'
_symmetry_space_group_name_H-M 'P -1'
_atom_sites_solution_hydrogens geom
_atom_sites_solution_primary direct
_atom_sites_solution_secondary difmap
_audit_creation_method SHELXL-97
_cell_angle_alpha 64.411(3)
_cell_angle_beta 79.243(3)
_cell_angle_gamma 87.180(3)
_cell_formula_units_Z 2
_cell_length_a 5.1012(3)
_cell_length_b 11.0188(7)
_cell_length_c 12.4410(8)
_cell_measurement_reflns_used 430
_cell_measurement_temperature 296(2)
_cell_measurement_theta_max 27.89
_cell_measurement_theta_min 0.79
_cell_volume 619.23(7)
_computing_cell_refinement 'SAINT (Bruker, 2004)'
_computing_data_collection 'SMART (Bruker, 2004)'
_computing_data_reduction SAINT
_computing_molecular_graphics 'Ortep-3 for Windows (Farrugia, 1997) and CAMERON (Watkin et al., 1993)'
_computing_publication_material 'PLATON (Spek, 2003)'
_computing_structure_refinement 'SHELXL-97 (Sheldrick, 1997)'
_computing_structure_solution 'WinGX-Version 1.70.01(Farrugia, 1999)'
_diffrn_ambient_temperature 296(2)
_diffrn_measured_fraction_theta_full 0.991
_diffrn_measured_fraction_theta_max 0.991
_diffrn_measurement_device_type 'Bruker SMART CCD area detector'
_diffrn_measurement_method '\f and \w scans'
_diffrn_radiation_monochromator graphite
_diffrn_radiation_source 'fine-focus sealed tube'
_diffrn_radiation_type MoK\a
_diffrn_radiation_wavelength 0.71073
_diffrn_reflns_av_R_equivalents 0.0240
_diffrn_reflns_av_sigmaI/netI 0.0236
_diffrn_reflns_limit_h_max 6
_diffrn_reflns_limit_h_min -6
_diffrn_reflns_limit_k_max 12
_diffrn_reflns_limit_k_min -13
_diffrn_reflns_limit_l_max 14
_diffrn_reflns_limit_l_min -14
_diffrn_reflns_number 6993
_diffrn_reflns_theta_full 25.00
_diffrn_reflns_theta_max 25.00
_diffrn_reflns_theta_min 1.85
_exptl_absorpt_coefficient_mu 2.580
_exptl_absorpt_correction_T_max 0.7824
_exptl_absorpt_correction_T_min 0.6264
_exptl_absorpt_correction_type multi-scan
_exptl_absorpt_process_details 'SADABS, (Sheldrick, 1996)'
_exptl_crystal_colour colorless
_exptl_crystal_density_diffrn 1.829
_exptl_crystal_density_method 'not measured'
_exptl_crystal_description block
_exptl_crystal_F_000 328
_exptl_crystal_size_max 0.20
_exptl_crystal_size_mid 0.14
_exptl_crystal_size_min 0.10
_refine_diff_density_max 0.549
_refine_diff_density_min -0.483
_refine_diff_density_rms 0.061
_refine_ls_extinction_coef 0.0160(10)
_refine_ls_extinction_expression Fc^*^=kFc[1+0.001xFc^2^\l^3^/sin(2\q)]^-1/4^
_refine_ls_extinction_method SHELXL
_refine_ls_goodness_of_fit_ref 1.041
_refine_ls_hydrogen_treatment constr
_refine_ls_matrix_type full
_refine_ls_number_parameters 165
_refine_ls_number_reflns 2143
_refine_ls_number_restraints 0
_refine_ls_restrained_S_all 1.041
_refine_ls_R_factor_all 0.0295
_refine_ls_R_factor_gt 0.0253
_refine_ls_shift/su_max 0.001
_refine_ls_shift/su_mean 0.000
_refine_ls_structure_factor_coef Fsqd
_refine_ls_weighting_details 'calc w=1/[\s^2^(Fo^2^)+(0.0197P)^2^+0.6168P] where P=(Fo^2^+2Fc^2^)/3'
_refine_ls_weighting_scheme calc
_refine_ls_wR_factor_gt 0.0544
_refine_ls_wR_factor_ref 0.0561
_reflns_number_gt 1946
_reflns_number_total 2143
_reflns_threshold_expression >2\s(I)
_cod_data_source_file c1ce05441d.txt
_cod_data_source_block 3FA-2IB
_cod_depositor_comments
;
The following automatic conversions were performed:

'_symmetry_cell_setting' value 'Triclinic' changed to 'triclinic'
according to /home/saulius/struct/CIF-dictionaries/cif_core.dic
dictionary named 'cif_core.dic' version 2.4.1 from 2010-06-29.

Automatic conversion script
Id: cif_fix_values 1715 2011-07-08 13:25:40Z adriana 
;
_cod_database_code 7206920

loop_
_symmetry_equiv_pos_as_xyz
'x, y, z'
'-x, -y, -z'

loop_
_atom_site_label
_atom_site_type_symbol
_atom_site_fract_x
_atom_site_fract_y
_atom_site_fract_z
_atom_site_U_iso_or_equiv
_atom_site_adp_type
_atom_site_occupancy
_atom_site_symmetry_multiplicity
_atom_site_calc_flag
_atom_site_refinement_flags
_atom_site_disorder_assembly
_atom_site_disorder_group
F1A F 0.8260(6) 0.5649(3) 0.9048(2) 0.0794(12) Uani 0.819(7) 1 d P A -1
C8A C 0.6225(6) 0.7106(3) 0.6162(3) 0.0443(8) Uani 0.819(7) 1 d P A -1
C9A C 0.4101(7) 0.7834(4) 0.6420(3) 0.0577(9) Uani 0.819(7) 1 d P A -1
H9A H 0.3118 0.8344 0.5827 0.069 Uiso 0.819(7) 1 calc PR A -1
C10A C 0.3457(9) 0.7798(5) 0.7559(4) 0.0702(11) Uani 0.819(7) 1 d P A -1
H10A H 0.2042 0.8296 0.7721 0.084 Uiso 0.819(7) 1 calc PR A -1
C11A C 0.4839(8) 0.7049(5) 0.8458(4) 0.0671(11) Uani 0.819(7) 1 d P A -1
H11A H 0.4374 0.7017 0.9229 0.081 Uiso 0.819(7) 1 calc PR A -1
C12A C 0.6916(8) 0.6355(4) 0.8180(3) 0.0600(10) Uani 0.819(7) 1 d P A -1
C13A C 0.7670(7) 0.6354(4) 0.7054(3) 0.0512(8) Uani 0.819(7) 1 d P A -1
H13A H 0.9106 0.5862 0.6900 0.061 Uiso 0.819(7) 1 calc PR A -1
F1B F 0.195(3) 0.8373(17) 0.7895(15) 0.097(6) Uani 0.181(7) 1 d P A -2
C8B C 0.6225(6) 0.7106(3) 0.6162(3) 0.0443(8) Uani 0.181(7) 1 d P A -2
C13B C 0.4101(7) 0.7834(4) 0.6420(3) 0.0577(9) Uani 0.181(7) 1 d P A -2
H13B H 0.3118 0.8344 0.5827 0.069 Uiso 0.181(7) 1 calc PR A -2
C12B C 0.3457(9) 0.7798(5) 0.7559(4) 0.0702(11) Uani 0.181(7) 1 d P A -2
C11B C 0.4839(8) 0.7049(5) 0.8458(4) 0.0671(11) Uani 0.181(7) 1 d P A -2
H11B H 0.4374 0.7017 0.9229 0.081 Uiso 0.181(7) 1 calc PR A -2
C10B C 0.6916(8) 0.6355(4) 0.8180(3) 0.0600(10) Uani 0.181(7) 1 d P A -2
H10B H 0.7889 0.5852 0.8780 0.072 Uiso 0.181(7) 1 calc PR A -2
C9B C 0.7670(7) 0.6354(4) 0.7054(3) 0.0512(8) Uani 0.181(7) 1 d P A -2
H9B H 0.9106 0.5862 0.6900 0.061 Uiso 0.181(7) 1 calc PR A -2
I1 I 1.30750(5) 0.95546(2) 0.22186(2) 0.05737(13) Uani 1 1 d . . .
N1 N 0.6761(5) 0.7141(3) 0.4994(2) 0.0449(6) Uani 1 1 d . . .
H1 H 0.5417 0.7250 0.4638 0.054 Uiso 1 1 calc R A .
O1 O 1.1209(4) 0.6808(3) 0.4783(2) 0.0596(7) Uani 1 1 d . . .
C1 C 0.9100(5) 0.7167(3) 0.3125(3) 0.0358(6) Uani 1 1 d . . .
C2 C 1.0726(6) 0.8121(3) 0.2106(3) 0.0382(7) Uani 1 1 d . A .
C3 C 1.0689(7) 0.8197(4) 0.0971(3) 0.0511(8) Uani 1 1 d . . .
H3 H 1.1786 0.8830 0.0293 0.061 Uiso 1 1 calc R A .
C4 C 0.9031(7) 0.7339(4) 0.0842(3) 0.0568(9) Uani 1 1 d . A .
H4 H 0.9021 0.7393 0.0076 0.068 Uiso 1 1 calc R . .
C5 C 0.7409(7) 0.6414(4) 0.1825(3) 0.0558(9) Uani 1 1 d . . .
H5 H 0.6285 0.5843 0.1729 0.067 Uiso 1 1 calc R A .
C6 C 0.7432(7) 0.6324(3) 0.2967(3) 0.0482(8) Uani 1 1 d . A .
H6 H 0.6316 0.5690 0.3636 0.058 Uiso 1 1 calc R . .
C7 C 0.9157(6) 0.7023(3) 0.4375(3) 0.0401(7) Uani 1 1 d . A .

loop_
_atom_site_aniso_label
_atom_site_aniso_U_11
_atom_site_aniso_U_22
_atom_site_aniso_U_33
_atom_site_aniso_U_23
_atom_site_aniso_U_13
_atom_site_aniso_U_12
F1A 0.102(2) 0.092(2) 0.0380(16) -0.0202(15) -0.0206(14) 0.0079(17)
C8A 0.0331(16) 0.064(2) 0.0391(18) -0.0269(16) 0.0003(13) -0.0131(15)
C9A 0.0446(19) 0.079(3) 0.061(2) -0.042(2) -0.0071(17) -0.0009(18)
C10A 0.062(2) 0.091(3) 0.076(3) -0.059(3) 0.006(2) -0.014(2)
C11A 0.066(3) 0.091(3) 0.056(2) -0.047(2) 0.009(2) -0.028(2)
C12A 0.063(2) 0.072(2) 0.040(2) -0.0202(19) -0.0019(18) -0.027(2)
C13A 0.0445(19) 0.069(2) 0.0381(19) -0.0225(17) -0.0022(15) -0.0061(16)
F1B 0.085(10) 0.129(14) 0.101(12) -0.082(11) 0.003(8) 0.024(9)
C8B 0.0331(16) 0.064(2) 0.0391(18) -0.0269(16) 0.0003(13) -0.0131(15)
C13B 0.0446(19) 0.079(3) 0.061(2) -0.042(2) -0.0071(17) -0.0009(18)
C12B 0.062(2) 0.091(3) 0.076(3) -0.059(3) 0.006(2) -0.014(2)
C11B 0.066(3) 0.091(3) 0.056(2) -0.047(2) 0.009(2) -0.028(2)
C10B 0.063(2) 0.072(2) 0.040(2) -0.0202(19) -0.0019(18) -0.027(2)
C9B 0.0445(19) 0.069(2) 0.0381(19) -0.0225(17) -0.0022(15) -0.0061(16)
I1 0.05467(17) 0.05121(17) 0.06137(19) -0.01833(12) -0.01074(11) -0.01172(10)
N1 0.0289(13) 0.0732(19) 0.0361(14) -0.0260(14) -0.0082(11) 0.0009(12)
O1 0.0290(11) 0.105(2) 0.0405(13) -0.0266(13) -0.0083(10) -0.0004(12)
C1 0.0297(14) 0.0427(16) 0.0343(16) -0.0153(13) -0.0074(12) 0.0026(12)
C2 0.0336(15) 0.0412(16) 0.0370(17) -0.0145(14) -0.0065(13) 0.0035(13)
C3 0.051(2) 0.057(2) 0.0364(18) -0.0150(16) -0.0004(15) -0.0014(16)
C4 0.064(2) 0.070(2) 0.044(2) -0.0313(19) -0.0102(17) 0.0003(19)
C5 0.061(2) 0.061(2) 0.053(2) -0.0309(19) -0.0124(18) -0.0066(18)
C6 0.0457(18) 0.0506(19) 0.0431(19) -0.0155(16) -0.0049(15) -0.0092(15)
C7 0.0299(16) 0.0524(18) 0.0341(17) -0.0151(14) -0.0038(13) -0.0063(13)

loop_
_atom_type_symbol
_atom_type_description
_atom_type_scat_dispersion_real
_atom_type_scat_dispersion_imag
_atom_type_scat_source
C C 0.0033 0.0016 'International Tables Vol C Tables 4.2.6.8 and 6.1.1.4'
H H 0.0000 0.0000 'International Tables Vol C Tables 4.2.6.8 and 6.1.1.4'
N N 0.0061 0.0033 'International Tables Vol C Tables 4.2.6.8 and 6.1.1.4'
O O 0.0106 0.0060 'International Tables Vol C Tables 4.2.6.8 and 6.1.1.4'
F F 0.0171 0.0103 'International Tables Vol C Tables 4.2.6.8 and 6.1.1.4'
I I -0.4742 1.8119 'International Tables Vol C Tables 4.2.6.8 and 6.1.1.4'

loop_
_geom_angle_atom_site_label_1
_geom_angle_atom_site_label_2
_geom_angle_atom_site_label_3
_geom_angle
C13A C8A C9A 119.5(3)
C13A C8A N1 122.8(3)
C9A C8A N1 117.7(3)
C10A C9A C8A 119.7(4)
C10A C9A H9A 120.1
C8A C9A H9A 120.1
C11A C10A C9A 121.8(4)
C11A C10A H10A 119.1
C9A C10A H10A 119.1
C12A C11A C10A 117.3(4)
C12A C11A H11A 121.3
C10A C11A H11A 121.3
F1A C12A C11A 116.9(4)
F1A C12A C13A 119.4(4)
C11A C12A C13A 123.7(4)
C8A C13A C12A 118.0(3)
C8A C13A H13A 121.0
C12A C13A H13A 121.0
C7 N1 C8A 127.0(2)
C7 N1 H1 116.5
C8A N1 H1 116.5
C6 C1 C2 118.5(3)
C6 C1 C7 119.9(3)
C2 C1 C7 121.5(3)
C3 C2 C1 120.1(3)
C3 C2 I1 118.0(2)
C1 C2 I1 121.8(2)
C4 C3 C2 120.1(3)
C4 C3 H3 119.9
C2 C3 H3 119.9
C5 C4 C3 120.5(3)
C5 C4 H4 119.7
C3 C4 H4 119.7
C4 C5 C6 119.9(3)
C4 C5 H5 120.0
C6 C5 H5 120.0
C5 C6 C1 120.8(3)
C5 C6 H6 119.6
C1 C6 H6 119.6
O1 C7 N1 123.8(3)
O1 C7 C1 121.8(3)
N1 C7 C1 114.4(2)

loop_
_geom_bond_atom_site_label_1
_geom_bond_atom_site_label_2
_geom_bond_distance
F1A C12A 1.319(5)
C8A C13A 1.382(5)
C8A C9A 1.389(5)
C8A N1 1.411(4)
C9A C10A 1.376(5)
C9A H9A 0.9300
C10A C11A 1.367(6)
C10A H10A 0.9300
C11A C12A 1.356(6)
C11A H11A 0.9300
C12A C13A 1.382(5)
C13A H13A 0.9300
I1 C2 2.095(3)
N1 C7 1.350(4)
N1 H1 0.8600
O1 C7 1.216(3)
C1 C6 1.388(4)
C1 C2 1.394(4)
C1 C7 1.499(4)
C2 C3 1.382(4)
C3 C4 1.377(5)
C3 H3 0.9300
C4 C5 1.359(5)
C4 H4 0.9300
C5 C6 1.383(5)
C5 H5 0.9300
C6 H6 0.9300

loop_
_geom_torsion_atom_site_label_1
_geom_torsion_atom_site_label_2
_geom_torsion_atom_site_label_3
_geom_torsion_atom_site_label_4
_geom_torsion
C13A C8A C9A C10A -0.1(5)
N1 C8A C9A C10A 178.1(3)
C8A C9A C10A C11A -0.6(6)
C9A C10A C11A C12A 1.1(6)
C10A C11A C12A F1A 179.2(4)
C10A C11A C12A C13A -0.9(6)
C9A C8A C13A C12A 0.3(5)
N1 C8A C13A C12A -177.8(3)
F1A C12A C13A C8A -179.9(3)
C11A C12A C13A C8A 0.2(6)
C13A C8A N1 C7 -31.5(5)
C9A C8A N1 C7 150.4(3)
C6 C1 C2 C3 -1.1(4)
C7 C1 C2 C3 177.8(3)
C6 C1 C2 I1 174.6(2)
C7 C1 C2 I1 -6.5(4)
C1 C2 C3 C4 0.5(5)
I1 C2 C3 C4 -175.3(3)
C2 C3 C4 C5 0.3(5)
C3 C4 C5 C6 -0.5(6)
C4 C5 C6 C1 -0.1(5)
C2 C1 C6 C5 0.9(5)
C7 C1 C6 C5 -178.0(3)
C8A N1 C7 O1 3.2(5)
C8A N1 C7 C1 -177.2(3)
C6 C1 C7 O1 122.5(4)
C2 C1 C7 O1 -56.4(4)
C6 C1 C7 N1 -57.0(4)
C2 C1 C7 N1 124.1(3)
